data_7125938
loop_
_publ_author_name
'Wang, Wen-Li'
'Liu, Xiao-Qin'
'Zhang, Mei-Hui'
'Lin, Bin'
'Zhu, Dong-Rong'
'Li, Ling-Nan'
'Chen, Chen'
'Han, Chao'
'Luo, Jian-Guang'
'Kong, Ling-Yi'

_publ_section_title
;
 Taxodisones A and B: bioactive C<sub>30</sub>-terpenes with new skeletons
 from Taxodium distichum and their biosynthetic origin.
;
_journal_issue 22
_journal_name_full 'Chemical communications (Cambridge, England)'
_journal_page_first 3329
_journal_page_last 3332
_journal_paper_doi 10.1039/c9cc09433d
_journal_volume 56
_journal_year 2020
_chemical_absolute_configuration rmad
_chemical_formula_moiety 'C30 H42 O3'
_chemical_formula_sum 'C30 H42 O3'
_chemical_formula_weight 450.63
_space_group_crystal_system monoclinic
_space_group_IT_number 4
_space_group_name_Hall 'P 2yb'
_space_group_name_H-M_alt 'P 1 21 1'
_atom_sites_solution_hydrogens mixed
_atom_sites_solution_primary dual
_audit_creation_date 2019-06-15
_audit_creation_method
;
Olex2 1.2
(compiled 2018.05.29 svn.r3508 for OlexSys, GUI svn.r5506)
;
_audit_update_record
;
2019-06-22 deposited with the CCDC.	2020-02-06 downloaded from the CCDC.
;
_cell_angle_alpha 90
_cell_angle_beta 101.8070(10)
_cell_angle_gamma 90
_cell_formula_units_Z 4
_cell_length_a 10.2640(3)
_cell_length_b 12.5469(3)
_cell_length_c 20.5284(5)
_cell_measurement_reflns_used 9901
_cell_measurement_temperature 100
_cell_measurement_theta_max 72.428
_cell_measurement_theta_min 4.154
_cell_volume 2587.74(12)
_computing_cell_refinement 'SAINT V8.38A (?, 2016)'
_computing_data_reduction 'SAINT V8.38A (?, 2016)'
_computing_molecular_graphics 'Olex2 (Dolomanov et al., 2009)'
_computing_publication_material 'Olex2 (Dolomanov et al., 2009)'
_computing_structure_refinement 'ShelXL (Sheldrick, 2015)'
_computing_structure_solution 'ShelXT (Sheldrick, 2015)'
_diffrn_ambient_temperature 100.0
_diffrn_measured_fraction_theta_full 0.996
_diffrn_measured_fraction_theta_max 0.989
_diffrn_measurement_device_type 'Bruker APEX-II CCD'
_diffrn_measurement_method '\f and \w scans'
_diffrn_radiation_type CuK\a
_diffrn_radiation_wavelength 1.54184
_diffrn_reflns_av_R_equivalents 0.0402
_diffrn_reflns_av_unetI/netI 0.0360
_diffrn_reflns_Laue_measured_fraction_full 0.996
_diffrn_reflns_Laue_measured_fraction_max 0.989
_diffrn_reflns_limit_h_max 12
_diffrn_reflns_limit_h_min -12
_diffrn_reflns_limit_k_max 13
_diffrn_reflns_limit_k_min -15
_diffrn_reflns_limit_l_max 25
_diffrn_reflns_limit_l_min -25
_diffrn_reflns_number 35509
_diffrn_reflns_point_group_measured_fraction_full 0.894
_diffrn_reflns_point_group_measured_fraction_max 0.877
_diffrn_reflns_theta_full 67.684
_diffrn_reflns_theta_max 72.696
_diffrn_reflns_theta_min 2.199
_diffrn_standards_number 0
_exptl_absorpt_coefficient_mu 0.562
_exptl_absorpt_correction_T_max 0.9288
_exptl_absorpt_correction_T_min 0.8489
_exptl_absorpt_correction_type multi-scan
_exptl_absorpt_process_details
'SADABS-2016/2 (Bruker,2016/2) was used for absorption correction. wR2(int) was 0.1162 before and 0.0642 after correction. The Ratio of minimum to maximum transmission is 0.9140. The \l/2 correction factor is Not present.'
_exptl_crystal_colour colourless
_exptl_crystal_colour_primary colourless
_exptl_crystal_density_diffrn 1.157
_exptl_crystal_description block
_exptl_crystal_F_000 984
_exptl_crystal_size_max 0.12
_exptl_crystal_size_mid 0.08
_exptl_crystal_size_min 0.07
_refine_diff_density_max 0.201
_refine_diff_density_min -0.197
_refine_diff_density_rms 0.051
_refine_ls_abs_structure_details
;
 Flack x determined using 3309 quotients [(I+)-(I-)]/[(I+)+(I-)]
 (Parsons, Flack and Wagner, Acta Cryst. B69 (2013) 249-259).
;
_refine_ls_abs_structure_Flack 0.10(8)
_refine_ls_extinction_method none
_refine_ls_goodness_of_fit_ref 1.036
_refine_ls_hydrogen_treatment mixed
_refine_ls_matrix_type full
_refine_ls_number_parameters 614
_refine_ls_number_reflns 9039
_refine_ls_number_restraints 1
_refine_ls_restrained_S_all 1.036
_refine_ls_R_factor_all 0.0363
_refine_ls_R_factor_gt 0.0333
_refine_ls_shift/su_max 0.001
_refine_ls_shift/su_mean 0.000
_refine_ls_structure_factor_coef Fsqd
_refine_ls_weighting_details 'w=1/[\s^2^(Fo^2^)+(0.0532P)^2^+0.4001P] where P=(Fo^2^+2Fc^2^)/3'
_refine_ls_weighting_scheme calc
_refine_ls_wR_factor_gt 0.0854
_refine_ls_wR_factor_ref 0.0920
_reflns_Friedel_coverage 0.694
_reflns_Friedel_fraction_full 0.782
_reflns_Friedel_fraction_max 0.755
_reflns_number_gt 8634
_reflns_number_total 9039
_reflns_threshold_expression 'I > 2\s(I)'
_cod_data_source_file c9cc09433d2.cif
_cod_data_source_block 22019691tdb381_0m
_cod_depositor_comments 'Adding full bibliography for 7125937--7125938.cif.'
_cod_database_code 7125938
_shelx_shelxl_version_number 2018/3
_shelx_space_group_comment
;
The symmetry employed for this shelxl refinement is uniquely defined
by the following loop, which should always be used as a source of
symmetry information in preference to the above space-group names.
They are only intended as comments.
;
_shelx_estimated_absorpt_t_max 0.962
_shelx_estimated_absorpt_t_min 0.936
_olex2_refinement_description
;
1. Fixed Uiso
 At 1.2 times of:
  All C(H) groups, All C(H,H) groups
 At 1.5 times of:
  All C(H,H,H) groups, All O(H) groups
2.a Ternary CH refined with riding coordinates:
 C27(H27), C7(H7), C15(H15), C35(H35), C25(H25), C5(H5)
2.b Secondary CH2 refined with riding coordinates:
 C22(H22A,H22B), C10'(H10A,H10B), C41(H41A,H41B), C21(H21A,H21B), C1'(H1'A,
 H1'B), C50(H50A,H50B), C2(H2A,H2B), C45(H45A,H45B), C4'(H4'A,H4'B), C3(H3A,
 H3B), C1(H1A,H1B), C5'(H5'A,H5'B), C44(H44A,H44B), C23(H23A,H23B)
2.c Aromatic/amide H refined with riding coordinates:
 C6'(H6'), C42(H42), C2'(H2'), C14(H14), C46(H46), C34(H34)
2.d Idealised Me refined as rotating group:
 C40(H40A,H40B,H40C), C19(H19A,H19B,H19C), C38(H38A,H38B,H38C), C39(H39A,H39B,
 H39C), C16(H16A,H16B,H16C), C17(H17A,H17B,H17C), C18(H18A,H18B,H18C), C20(H20A,
 H20B,H20C), C9'(H9'A,H9'B,H9'C), C48(H48A,H48B,H48C), C49(H49A,H49B,H49C),
 C36(H36A,H36B,H36C), C37(H37A,H37B,H37C), C8'(H8'A,H8'B,H8'C)
2.e Idealised tetrahedral OH refined as rotating group:
 O2(H2)
;
_olex2_submission_special_instructions 'No special instructions were received'

loop_
_space_group_symop_operation_xyz
'x, y, z'
'-x, y+1/2, -z'

loop_
_atom_site_label
_atom_site_type_symbol
_atom_site_fract_x
_atom_site_fract_y
_atom_site_fract_z
_atom_site_U_iso_or_equiv
_atom_site_adp_type
_atom_site_occupancy
_atom_site_site_symmetry_order
_atom_site_calc_flag
_atom_site_refinement_flags_posn
O6 O 0.69360(15) 0.86761(13) 0.71628(8) 0.0236(3) Uani 1 1 d .
O1 O 1.06880(17) 0.13726(14) 0.89000(8) 0.0273(4) Uani 1 1 d .
O3 O 1.12183(15) 0.36830(14) 0.57001(7) 0.0225(3) Uani 1 1 d .
O4 O 0.36889(15) 0.48819(14) 0.59186(8) 0.0219(3) Uani 1 1 d .
O2 O 1.21126(15) 0.44628(13) 0.68904(8) 0.0223(3) Uani 1 1 d .
H2 H 1.238473 0.450468 0.653218 0.033 Uiso 1 1 calc GR
O5 O 0.38247(15) 0.48331(14) 0.46843(8) 0.0257(4) Uani 1 1 d .
C6 C 1.03659(19) 0.20250(19) 0.84627(10) 0.0194(4) Uani 1 1 d .
C22 C 0.5551(2) 0.51378(18) 0.80149(10) 0.0207(4) Uani 1 1 d .
H22A H 0.474896 0.551072 0.809600 0.025 Uiso 1 1 calc R
H22B H 0.556894 0.441652 0.821205 0.025 Uiso 1 1 calc R
C10' C 0.8681(2) 0.08798(18) 0.77438(10) 0.0182(4) Uani 1 1 d .
H10A H 0.850771 0.046110 0.732619 0.022 Uiso 1 1 calc R
H10B H 0.891578 0.037482 0.812012 0.022 Uiso 1 1 calc R
C29 C 0.56561(19) 0.59569(17) 0.61901(10) 0.0163(4) Uani 1 1 d .
C41 C 0.81396(19) 0.58429(18) 0.62043(10) 0.0174(4) Uani 1 1 d .
H41A H 0.806911 0.546403 0.661870 0.021 Uiso 1 1 calc R
H41B H 0.824076 0.529851 0.586908 0.021 Uiso 1 1 calc R
C6' C 0.6055(2) 0.0343(2) 0.92730(11) 0.0226(4) Uani 1 1 d .
H6' H 0.585901 -0.038738 0.917711 0.027 Uiso 1 1 calc R
C11 C 1.11297(19) 0.37132(18) 0.68287(10) 0.0176(4) Uani 1 1 d .
C8 C 0.95138(19) 0.25551(17) 0.72279(10) 0.0160(4) Uani 1 1 d .
C3' C 0.7437(2) 0.14786(18) 0.78038(10) 0.0180(4) Uani 1 1 d .
C27 C 0.69083(19) 0.76513(17) 0.61856(10) 0.0162(4) Uani 1 1 d .
H27 H 0.611472 0.803238 0.592498 0.019 Uiso 1 1 calc R
C42 C 0.93709(19) 0.65292(19) 0.63409(10) 0.0176(4) Uani 1 1 d .
H42 H 1.019787 0.617929 0.649358 0.021 Uiso 1 1 calc R
C40 C 0.4191(2) 0.67558(18) 0.68845(11) 0.0195(4) Uani 1 1 d .
H40A H 0.429805 0.748692 0.673593 0.029 Uiso 1 1 calc GR
H40B H 0.397318 0.677002 0.732756 0.029 Uiso 1 1 calc GR
H40C H 0.346984 0.640537 0.657081 0.029 Uiso 1 1 calc GR
C2' C 0.7233(2) 0.24754(19) 0.75903(10) 0.0194(4) Uani 1 1 d .
H2' H 0.642468 0.280337 0.763977 0.023 Uiso 1 1 calc R
C21 C 0.5476(2) 0.50436(17) 0.72669(10) 0.0183(4) Uani 1 1 d .
H21A H 0.464610 0.466487 0.706357 0.022 Uiso 1 1 calc R
H21B H 0.623421 0.460730 0.719034 0.022 Uiso 1 1 calc R
C7' C 0.5448(2) 0.0789(2) 0.97131(11) 0.0250(5) Uani 1 1 d .
C1' C 0.81661(19) 0.31324(18) 0.72771(10) 0.0171(4) Uani 1 1 d .
H1'A H 0.838058 0.379517 0.753877 0.020 Uiso 1 1 calc R
H1'B H 0.770123 0.333858 0.682347 0.020 Uiso 1 1 calc R
C13 C 0.9726(2) 0.24358(18) 0.60269(10) 0.0183(4) Uani 1 1 d .
C31 C 0.4745(2) 0.54040(18) 0.57535(11) 0.0183(4) Uani 1 1 d .
C50 C 0.81418(19) 0.82202(18) 0.60437(10) 0.0172(4) Uani 1 1 d .
H50A H 0.801349 0.835839 0.555998 0.021 Uiso 1 1 calc R
H50B H 0.823949 0.891690 0.627503 0.021 Uiso 1 1 calc R
C7 C 0.9857(2) 0.16374(17) 0.77438(10) 0.0167(4) Uani 1 1 d .
H7 H 1.058566 0.120803 0.761552 0.020 Uiso 1 1 calc R
C15 C 0.9281(2) 0.2023(2) 0.53211(10) 0.0218(4) Uani 1 1 d .
H15 H 0.985733 0.236369 0.504178 0.026 Uiso 1 1 calc R
C19 C 1.2073(2) 0.3238(2) 0.97213(11) 0.0277(5) Uani 1 1 d .
H19A H 1.280833 0.360934 0.958044 0.041 Uiso 1 1 calc GR
H19B H 1.216522 0.246815 0.966353 0.041 Uiso 1 1 calc GR
H19C H 1.209203 0.339418 1.019093 0.041 Uiso 1 1 calc GR
C24 C 0.6862(2) 0.68822(19) 0.80720(10) 0.0199(4) Uani 1 1 d .
C26 C 0.68628(18) 0.77854(18) 0.69242(10) 0.0172(4) Uani 1 1 d .
C43 C 0.94018(19) 0.75816(18) 0.62666(10) 0.0175(4) Uani 1 1 d .
C28 C 0.68062(19) 0.64756(18) 0.59454(10) 0.0163(4) Uani 1 1 d .
C2 C 1.1567(2) 0.5339(2) 0.88428(11) 0.0272(5) Uani 1 1 d .
H2A H 1.251059 0.515883 0.902356 0.033 Uiso 1 1 calc R
H2B H 1.147728 0.612447 0.884891 0.033 Uiso 1 1 calc R
C45 C 1.0848(2) 0.91294(19) 0.68489(10) 0.0214(4) Uani 1 1 d .
H45A H 1.167140 0.952697 0.682665 0.026 Uiso 1 1 calc R
H45B H 1.008835 0.962425 0.671929 0.026 Uiso 1 1 calc R
C38 C 0.8260(2) 0.7332(2) 0.83649(11) 0.0247(5) Uani 1 1 d .
H38A H 0.829373 0.808657 0.824626 0.037 Uiso 1 1 calc GR
H38B H 0.892842 0.693540 0.818390 0.037 Uiso 1 1 calc GR
H38C H 0.844520 0.725925 0.885044 0.037 Uiso 1 1 calc GR
C39 C 0.5839(2) 0.7609(2) 0.83092(11) 0.0252(5) Uani 1 1 d .
H39A H 0.613052 0.774867 0.878655 0.038 Uiso 1 1 calc GR
H39B H 0.496960 0.725513 0.822741 0.038 Uiso 1 1 calc GR
H39C H 0.576757 0.828394 0.806448 0.038 Uiso 1 1 calc GR
C30 C 0.55042(19) 0.61315(17) 0.69149(10) 0.0162(4) Uani 1 1 d .
C9 C 1.06392(19) 0.33571(17) 0.73487(10) 0.0167(4) Uani 1 1 d .
C14 C 0.92306(19) 0.20875(18) 0.65410(10) 0.0182(4) Uani 1 1 d .
H14 H 0.864819 0.149159 0.646511 0.022 Uiso 1 1 calc R
C16 C 0.7845(2) 0.2373(2) 0.50458(12) 0.0307(5) Uani 1 1 d .
H16A H 0.726014 0.206951 0.531986 0.046 Uiso 1 1 calc GR
H16B H 0.756522 0.212133 0.458659 0.046 Uiso 1 1 calc GR
H16C H 0.779090 0.315269 0.505484 0.046 Uiso 1 1 calc GR
C4' C 0.6471(2) 0.09188(19) 0.81508(10) 0.0208(4) Uani 1 1 d .
H4'A H 0.630116 0.019047 0.796744 0.025 Uiso 1 1 calc R
H4'B H 0.561441 0.130928 0.806547 0.025 Uiso 1 1 calc R
C12 C 1.0700(2) 0.33046(18) 0.61433(10) 0.0177(4) Uani 1 1 d .
C4 C 1.0741(2) 0.3618(2) 0.92957(10) 0.0228(5) Uani 1 1 d .
C3 C 1.0696(2) 0.4843(2) 0.92820(11) 0.0270(5) Uani 1 1 d .
H3A H 0.976459 0.507473 0.911956 0.032 Uiso 1 1 calc R
H3B H 1.098913 0.511343 0.974171 0.032 Uiso 1 1 calc R
C47 C 1.1794(2) 0.90764(19) 0.80901(11) 0.0228(5) Uani 1 1 d .
C32 C 0.47203(19) 0.53550(18) 0.50350(11) 0.0195(4) Uani 1 1 d .
C10 C 1.1239(2) 0.37179(18) 0.80670(10) 0.0181(4) Uani 1 1 d .
C17 C 0.9444(3) 0.0821(2) 0.52771(12) 0.0305(5) Uani 1 1 d .
H17A H 1.036392 0.062445 0.547424 0.046 Uiso 1 1 calc GR
H17B H 0.923401 0.060047 0.480936 0.046 Uiso 1 1 calc GR
H17C H 0.883802 0.046471 0.551937 0.046 Uiso 1 1 calc GR
C35 C 0.5566(2) 0.5944(2) 0.40147(11) 0.0232(5) Uani 1 1 d .
H35 H 0.459983 0.601965 0.380829 0.028 Uiso 1 1 calc R
C1 C 1.1173(2) 0.49391(19) 0.81249(10) 0.0218(4) Uani 1 1 d .
H1A H 1.177175 0.526366 0.785877 0.026 Uiso 1 1 calc R
H1B H 1.025473 0.517829 0.793385 0.026 Uiso 1 1 calc R
C18 C 0.9621(2) 0.3226(2) 0.96349(11) 0.0306(5) Uani 1 1 d .
H18A H 0.967670 0.244970 0.968664 0.046 Uiso 1 1 calc GR
H18B H 0.875545 0.341835 0.936014 0.046 Uiso 1 1 calc GR
H18C H 0.971802 0.356033 1.007365 0.046 Uiso 1 1 calc GR
C46 C 1.0914(2) 0.8774(2) 0.75492(11) 0.0229(4) Uani 1 1 d .
H46 H 1.025657 0.827723 0.761738 0.028 Uiso 1 1 calc R
C34 C 0.6643(2) 0.64846(18) 0.51996(10) 0.0179(4) Uani 1 1 d .
H34 H 0.726845 0.689092 0.502106 0.021 Uiso 1 1 calc R
C5' C 0.7017(2) 0.0851(2) 0.89075(11) 0.0305(5) Uani 1 1 d .
H5'A H 0.785373 0.043525 0.899063 0.037 Uiso 1 1 calc R
H5'B H 0.722791 0.157900 0.908442 0.037 Uiso 1 1 calc R
C25 C 0.67260(19) 0.67746(17) 0.73069(10) 0.0166(4) Uani 1 1 d .
H25 H 0.751411 0.633717 0.725699 0.020 Uiso 1 1 calc R
C44 C 1.0690(2) 0.8202(2) 0.63463(11) 0.0215(4) Uani 1 1 d .
H44A H 1.075968 0.849278 0.590635 0.026 Uiso 1 1 calc R
H44B H 1.144048 0.770187 0.648587 0.026 Uiso 1 1 calc R
C33 C 0.5699(2) 0.59733(18) 0.47641(10) 0.0195(4) Uani 1 1 d .
C5 C 1.04248(19) 0.32168(18) 0.85617(10) 0.0178(4) Uani 1 1 d .
H5 H 0.949051 0.345899 0.838686 0.021 Uiso 1 1 calc R
C20 C 1.2702(2) 0.33141(19) 0.82238(11) 0.0218(4) Uani 1 1 d .
H20A H 1.271117 0.253763 0.827625 0.033 Uiso 1 1 calc GR
H20B H 1.318090 0.364413 0.863657 0.033 Uiso 1 1 calc GR
H20C H 1.313723 0.350614 0.785741 0.033 Uiso 1 1 calc GR
C9' C 0.4488(2) 0.0158(3) 1.00273(12) 0.0356(6) Uani 1 1 d .
H9'A H 0.360642 0.049039 0.991964 0.053 Uiso 1 1 calc GR
H9'B H 0.480309 0.014488 1.051125 0.053 Uiso 1 1 calc GR
H9'C H 0.443137 -0.057316 0.985514 0.053 Uiso 1 1 calc GR
C23 C 0.6792(2) 0.5750(2) 0.83479(10) 0.0226(5) Uani 1 1 d .
H23A H 0.758910 0.534807 0.828831 0.027 Uiso 1 1 calc R
H23B H 0.681300 0.579591 0.883138 0.027 Uiso 1 1 calc R
C48 C 1.1700(3) 0.8675(2) 0.87680(12) 0.0348(6) Uani 1 1 d .
H48A H 1.155965 0.927786 0.904961 0.052 Uiso 1 1 calc GR
H48B H 1.252797 0.830867 0.896910 0.052 Uiso 1 1 calc GR
H48C H 1.095191 0.817795 0.872796 0.052 Uiso 1 1 calc GR
C49 C 1.2919(2) 0.9845(2) 0.80896(12) 0.0290(5) Uani 1 1 d .
H49A H 1.376940 0.946704 0.821202 0.043 Uiso 1 1 calc GR
H49B H 1.288419 1.041484 0.841208 0.043 Uiso 1 1 calc GR
H49C H 1.283554 1.015348 0.764444 0.043 Uiso 1 1 calc GR
C36 C 0.6028(3) 0.4859(2) 0.38053(12) 0.0319(6) Uani 1 1 d .
H36A H 0.698456 0.477623 0.398312 0.048 Uiso 1 1 calc GR
H36B H 0.585467 0.481513 0.331855 0.048 Uiso 1 1 calc GR
H36C H 0.554189 0.429025 0.398036 0.048 Uiso 1 1 calc GR
C37 C 0.6309(3) 0.6837(2) 0.37457(12) 0.0378(6) Uani 1 1 d .
H37A H 0.601418 0.752582 0.388821 0.057 Uiso 1 1 calc GR
H37B H 0.612329 0.680494 0.325848 0.057 Uiso 1 1 calc GR
H37C H 0.726711 0.675514 0.391719 0.057 Uiso 1 1 calc GR
C8' C 0.5632(3) 0.1922(3) 0.99520(17) 0.0447(7) Uani 1 1 d .
H8'A H 0.631492 0.226606 0.975341 0.067 Uiso 1 1 calc GR
H8'B H 0.591150 0.193087 1.043793 0.067 Uiso 1 1 calc GR
H8'C H 0.478959 0.230924 0.982039 0.067 Uiso 1 1 calc GR
H4 H 0.329(4) 0.462(3) 0.5547(18) 0.050(10) Uiso 1 1 d .

loop_
_atom_site_aniso_label
_atom_site_aniso_U_11
_atom_site_aniso_U_22
_atom_site_aniso_U_33
_atom_site_aniso_U_23
_atom_site_aniso_U_13
_atom_site_aniso_U_12
O6 0.0300(8) 0.0182(8) 0.0239(8) -0.0042(6) 0.0088(6) -0.0037(7)
O1 0.0344(8) 0.0258(9) 0.0205(8) 0.0063(7) 0.0031(6) -0.0015(7)
O3 0.0245(7) 0.0241(8) 0.0205(7) 0.0037(6) 0.0080(6) -0.0030(7)
O4 0.0203(7) 0.0252(8) 0.0212(8) -0.0046(6) 0.0067(6) -0.0090(7)
O2 0.0219(7) 0.0244(9) 0.0218(8) 0.0001(6) 0.0074(6) -0.0080(6)
O5 0.0224(7) 0.0319(9) 0.0238(8) -0.0097(7) 0.0071(6) -0.0102(7)
C6 0.0163(9) 0.0225(12) 0.0202(10) 0.0018(9) 0.0055(7) -0.0005(8)
C22 0.0226(10) 0.0216(12) 0.0192(10) 0.0026(8) 0.0074(8) -0.0012(9)
C10' 0.0200(9) 0.0151(10) 0.0203(10) 0.0023(8) 0.0058(8) 0.0001(8)
C29 0.0160(9) 0.0152(10) 0.0179(9) 0.0015(8) 0.0038(7) 0.0015(8)
C41 0.0184(9) 0.0152(10) 0.0193(10) 0.0001(8) 0.0058(7) 0.0016(8)
C6' 0.0232(10) 0.0253(12) 0.0190(10) 0.0009(9) 0.0037(8) -0.0017(9)
C11 0.0162(9) 0.0163(10) 0.0205(10) 0.0014(8) 0.0040(7) -0.0010(8)
C8 0.0161(9) 0.0155(10) 0.0172(9) 0.0009(8) 0.0052(7) 0.0002(8)
C3' 0.0167(9) 0.0206(11) 0.0171(9) -0.0016(8) 0.0045(7) -0.0031(8)
C27 0.0141(9) 0.0156(10) 0.0189(10) 0.0010(8) 0.0036(7) -0.0001(8)
C42 0.0137(9) 0.0228(11) 0.0167(9) -0.0004(8) 0.0038(7) 0.0026(8)
C40 0.0177(9) 0.0206(11) 0.0209(10) -0.0004(8) 0.0056(8) 0.0022(8)
C2' 0.0158(9) 0.0227(11) 0.0204(10) 0.0011(8) 0.0053(7) 0.0006(8)
C21 0.0180(9) 0.0171(11) 0.0206(10) 0.0004(8) 0.0054(7) -0.0009(8)
C7' 0.0209(10) 0.0302(13) 0.0228(11) -0.0018(9) 0.0021(8) 0.0008(9)
C1' 0.0165(9) 0.0164(10) 0.0189(9) 0.0007(8) 0.0047(7) 0.0011(8)
C13 0.0198(9) 0.0166(10) 0.0183(10) -0.0002(8) 0.0038(7) 0.0003(8)
C31 0.0179(9) 0.0162(10) 0.0225(10) -0.0007(8) 0.0081(8) -0.0014(8)
C50 0.0153(9) 0.0179(10) 0.0184(10) 0.0005(8) 0.0037(7) -0.0030(8)
C7 0.0170(9) 0.0148(10) 0.0194(10) 0.0007(8) 0.0060(7) -0.0005(8)
C15 0.0277(10) 0.0233(12) 0.0150(10) 0.0003(8) 0.0058(8) -0.0063(9)
C19 0.0304(11) 0.0312(13) 0.0189(10) 0.0012(9) -0.0006(9) -0.0021(10)
C24 0.0220(10) 0.0211(11) 0.0170(10) -0.0022(8) 0.0052(8) -0.0030(9)
C26 0.0131(8) 0.0182(11) 0.0205(10) -0.0023(8) 0.0039(7) -0.0014(8)
C43 0.0154(9) 0.0237(11) 0.0141(9) -0.0026(8) 0.0041(7) -0.0001(8)
C28 0.0158(9) 0.0153(10) 0.0180(10) 0.0000(8) 0.0038(7) -0.0008(8)
C2 0.0331(12) 0.0231(12) 0.0230(11) -0.0046(9) 0.0003(9) -0.0036(10)
C45 0.0199(9) 0.0239(12) 0.0211(10) -0.0027(9) 0.0058(8) -0.0066(9)
C38 0.0263(10) 0.0294(13) 0.0177(10) -0.0020(9) 0.0028(8) -0.0057(10)
C39 0.0294(11) 0.0270(13) 0.0211(10) -0.0062(9) 0.0097(8) -0.0029(10)
C30 0.0152(9) 0.0162(11) 0.0180(9) 0.0003(8) 0.0055(7) -0.0005(8)
C9 0.0154(9) 0.0160(11) 0.0190(10) -0.0015(8) 0.0039(7) 0.0009(8)
C14 0.0173(9) 0.0173(11) 0.0198(10) -0.0005(8) 0.0034(7) -0.0011(8)
C16 0.0310(12) 0.0381(15) 0.0206(11) 0.0014(10) 0.0000(9) -0.0044(11)
C4' 0.0204(9) 0.0214(12) 0.0216(11) 0.0026(9) 0.0063(8) -0.0016(9)
C12 0.0173(9) 0.0169(10) 0.0196(10) 0.0017(8) 0.0054(7) 0.0028(8)
C4 0.0251(10) 0.0271(12) 0.0154(10) -0.0005(9) 0.0022(8) -0.0003(9)
C3 0.0314(11) 0.0269(13) 0.0217(11) -0.0061(9) 0.0025(9) 0.0019(10)
C47 0.0234(10) 0.0214(12) 0.0231(11) -0.0020(9) 0.0035(8) 0.0033(9)
C32 0.0168(9) 0.0189(11) 0.0229(11) -0.0031(8) 0.0044(8) -0.0008(8)
C10 0.0197(9) 0.0186(11) 0.0159(9) -0.0014(8) 0.0032(7) -0.0011(9)
C17 0.0430(13) 0.0251(13) 0.0240(11) -0.0044(10) 0.0081(10) -0.0050(11)
C35 0.0235(10) 0.0288(13) 0.0172(10) -0.0043(9) 0.0039(8) -0.0077(9)
C1 0.0258(10) 0.0189(11) 0.0197(10) -0.0015(9) 0.0025(8) -0.0016(9)
C18 0.0347(12) 0.0386(15) 0.0201(11) -0.0028(10) 0.0093(9) -0.0018(11)
C46 0.0225(10) 0.0233(12) 0.0244(11) -0.0008(9) 0.0080(8) -0.0042(9)
C34 0.0187(9) 0.0178(11) 0.0181(10) 0.0002(8) 0.0059(7) -0.0002(8)
C5' 0.0252(11) 0.0456(16) 0.0213(11) 0.0028(10) 0.0060(8) -0.0066(11)
C25 0.0151(9) 0.0180(11) 0.0171(9) -0.0014(8) 0.0045(7) 0.0007(8)
C44 0.0172(9) 0.0269(12) 0.0220(10) -0.0037(9) 0.0073(8) -0.0020(9)
C33 0.0208(9) 0.0199(11) 0.0189(10) -0.0007(8) 0.0067(8) -0.0003(9)
C5 0.0168(9) 0.0189(11) 0.0172(9) 0.0000(8) 0.0027(7) 0.0001(8)
C20 0.0180(9) 0.0253(12) 0.0217(10) 0.0017(9) 0.0032(8) -0.0014(9)
C9' 0.0290(12) 0.0548(19) 0.0255(12) -0.0030(12) 0.0113(10) -0.0045(12)
C23 0.0229(10) 0.0281(12) 0.0163(10) 0.0043(9) 0.0031(8) -0.0001(9)
C48 0.0464(14) 0.0311(14) 0.0228(12) 0.0002(10) -0.0025(10) -0.0075(12)
C49 0.0207(10) 0.0351(14) 0.0293(12) -0.0044(10) 0.0008(9) -0.0023(10)
C36 0.0333(12) 0.0393(15) 0.0273(12) -0.0110(11) 0.0160(10) -0.0106(11)
C37 0.0544(16) 0.0396(16) 0.0193(11) 0.0016(11) 0.0076(11) -0.0158(13)
C8' 0.0406(15) 0.0366(17) 0.0570(18) -0.0161(14) 0.0105(13) 0.0020(13)

loop_
_atom_type_symbol
_atom_type_description
_atom_type_scat_dispersion_real
_atom_type_scat_dispersion_imag
_atom_type_scat_source
C C 0.0181 0.0091 'International Tables Vol C Tables 4.2.6.8 and 6.1.1.4'
H H 0.0000 0.0000 'International Tables Vol C Tables 4.2.6.8 and 6.1.1.4'
O O 0.0492 0.0322 'International Tables Vol C Tables 4.2.6.8 and 6.1.1.4'

loop_
_geom_angle_atom_site_label_1
_geom_angle_atom_site_label_2
_geom_angle_atom_site_label_3
_geom_angle
O1 C6 C7 119.0(2)
O1 C6 C5 125.0(2)
C5 C6 C7 116.01(18)
C23 C22 C21 110.83(17)
C3' C10' C7 111.71(18)
C31 C29 C28 118.73(18)
C31 C29 C30 121.40(18)
C28 C29 C30 119.75(17)
C42 C41 C28 114.32(18)
C7' C6' C5' 127.8(2)
O2 C11 C12 113.45(17)
C9 C11 O2 122.94(19)
C9 C11 C12 123.6(2)
C7 C8 C1' 111.98(16)
C9 C8 C1' 109.45(17)
C9 C8 C7 108.78(16)
C14 C8 C1' 103.61(16)
C14 C8 C7 108.89(17)
C14 C8 C9 114.12(17)
C10' C3' C4' 117.15(19)
C2' C3' C10' 121.42(19)
C2' C3' C4' 121.35(19)
C50 C27 C26 109.26(16)
C50 C27 C28 112.77(17)
C26 C27 C28 113.83(17)
C43 C42 C41 125.76(19)
C3' C2' C1' 125.89(19)
C22 C21 C30 113.55(18)
C6' C7' C9' 120.7(2)
C6' C7' C8' 125.3(2)
C8' C7' C9' 114.0(2)
C2' C1' C8 114.69(18)
C14 C13 C15 123.6(2)
C14 C13 C12 118.17(19)
C12 C13 C15 118.11(18)
O4 C31 C32 112.14(18)
C29 C31 O4 124.01(19)
C29 C31 C32 123.73(19)
C43 C50 C27 112.63(18)
C6 C7 C8 113.81(17)
C10' C7 C6 107.93(16)
C10' C7 C8 112.95(16)
C13 C15 C16 109.49(18)
C13 C15 C17 112.27(19)
C17 C15 C16 111.8(2)
C38 C24 C25 108.05(16)
C39 C24 C38 107.42(18)
C39 C24 C25 116.36(18)
C23 C24 C38 107.72(18)
C23 C24 C39 110.08(17)
C23 C24 C25 106.92(17)
O6 C26 C27 119.11(19)
O6 C26 C25 124.44(18)
C25 C26 C27 116.46(18)
C42 C43 C50 121.48(19)
C42 C43 C44 122.62(19)
C50 C43 C44 115.74(19)
C29 C28 C41 110.61(17)
C29 C28 C27 107.96(16)
C27 C28 C41 111.95(16)
C34 C28 C29 114.01(17)
C34 C28 C41 104.75(16)
C34 C28 C27 107.58(17)
C3 C2 C1 111.32(19)
C46 C45 C44 113.4(2)
C29 C30 C40 106.96(16)
C29 C30 C21 109.89(17)
C29 C30 C25 109.87(16)
C40 C30 C25 111.01(17)
C21 C30 C40 111.44(16)
C21 C30 C25 107.68(16)
C11 C9 C8 119.16(19)
C11 C9 C10 121.27(19)
C8 C9 C10 119.52(17)
C13 C14 C8 125.7(2)
C3' C4' C5' 111.27(18)
O3 C12 C11 118.51(19)
O3 C12 C13 123.14(19)
C13 C12 C11 118.29(18)
C19 C4 C18 107.60(19)
C19 C4 C5 115.72(19)
C3 C4 C19 109.9(2)
C3 C4 C18 107.7(2)
C3 C4 C5 107.79(18)
C18 C4 C5 107.85(18)
C2 C3 C4 113.6(2)
C46 C47 C48 121.0(2)
C46 C47 C49 124.8(2)
C48 C47 C49 114.2(2)
O5 C32 C31 117.71(19)
O5 C32 C33 123.1(2)
C33 C32 C31 119.07(18)
C9 C10 C5 109.81(17)
C9 C10 C20 106.34(16)
C1 C10 C9 110.49(17)
C1 C10 C5 108.09(17)
C1 C10 C20 111.36(18)
C20 C10 C5 110.75(17)
C33 C35 C36 109.7(2)
C33 C35 C37 113.72(19)
C37 C35 C36 110.2(2)
C2 C1 C10 113.17(18)
C47 C46 C45 127.3(2)
C33 C34 C28 126.13(19)
C6' C5' C4' 112.76(19)
C24 C25 C30 117.43(16)
C26 C25 C24 116.95(18)
C26 C25 C30 108.31(16)
C43 C44 C45 115.53(17)
C32 C33 C35 116.45(18)
C34 C33 C32 117.28(19)
C34 C33 C35 126.24(19)
C6 C5 C4 116.43(18)
C6 C5 C10 108.74(17)
C4 C5 C10 117.53(17)
C22 C23 C24 113.50(18)

loop_
_geom_bond_atom_site_label_1
_geom_bond_atom_site_label_2
_geom_bond_distance
O6 C26 1.216(3)
O1 C6 1.210(3)
O3 C12 1.239(3)
O4 C31 1.367(3)
O2 C11 1.366(3)
O5 C32 1.233(3)
C6 C7 1.540(3)
C6 C5 1.509(3)
C22 C21 1.526(3)
C22 C23 1.525(3)
C10' C3' 1.508(3)
C10' C7 1.536(3)
C29 C31 1.348(3)
C29 C28 1.520(3)
C29 C30 1.543(3)
C41 C42 1.507(3)
C41 C28 1.577(3)
C6' C7' 1.323(3)
C6' C5' 1.499(3)
C11 C9 1.346(3)
C11 C12 1.478(3)
C8 C1' 1.583(3)
C8 C7 1.555(3)
C8 C9 1.514(3)
C8 C14 1.500(3)
C3' C2' 1.328(3)
C3' C4' 1.508(3)
C27 C50 1.532(3)
C27 C26 1.536(3)
C27 C28 1.552(3)
C42 C43 1.330(3)
C40 C30 1.549(3)
C2' C1' 1.504(3)
C21 C30 1.548(3)
C7' C9' 1.508(3)
C7' C8' 1.503(4)
C13 C15 1.518(3)
C13 C14 1.335(3)
C13 C12 1.465(3)
C31 C32 1.471(3)
C50 C43 1.511(3)
C15 C16 1.530(3)
C15 C17 1.522(3)
C19 C4 1.539(3)
C24 C38 1.544(3)
C24 C39 1.543(3)
C24 C25 1.554(3)
C24 C23 1.536(3)
C26 C25 1.513(3)
C43 C44 1.514(3)
C28 C34 1.506(3)
C2 C3 1.526(3)
C2 C1 1.531(3)
C45 C46 1.494(3)
C45 C44 1.541(3)
C30 C25 1.568(3)
C9 C10 1.545(3)
C4' C5' 1.542(3)
C4 C3 1.538(4)
C4 C18 1.542(3)
C4 C5 1.558(3)
C47 C46 1.335(3)
C47 C48 1.501(3)
C47 C49 1.504(3)
C32 C33 1.466(3)
C10 C1 1.539(3)
C10 C5 1.572(3)
C10 C20 1.555(3)
C35 C33 1.517(3)
C35 C36 1.532(4)
C35 C37 1.521(3)
C34 C33 1.340(3)
